data_4082916
loop_
_publ_author_name
'Pickup, Oliver J. S.'
'Khazal, Iman'
'Smith, Elizabeth J.'
'Whitwood, Adrian C.'
'Lynam, Jason M.'
'Bolaky, Keshan'
'King, Timothy C.'
'Rawe, Benjamin W.'
'Fey, Natalie'

_publ_section_title
;
 Computational Discovery of Stable Transition-Metal Vinylidene Complexes
;
_journal_issue 7
_journal_name_full Organometallics
_journal_page_first 1751
_journal_paper_doi 10.1021/om500114u
_journal_volume 33
_journal_year 2014
_chemical_formula_moiety 'C50 H38 F2 O4 P2 Ru'
_chemical_formula_sum 'C50 H38 F2 O4 P2 Ru'
_chemical_formula_weight 903.81
_chemical_name_systematic
;
 ? 
;
_space_group_crystal_system triclinic
_space_group_IT_number 2
_space_group_name_Hall '-P 1'
_space_group_name_H-M_alt 'P -1'
_symmetry_space_group_name_Hall '-P 1'
_symmetry_space_group_name_H-M 'P -1'
_atom_sites_solution_hydrogens geom
_atom_sites_solution_primary direct
_atom_sites_solution_secondary difmap
_audit_creation_date 2011-05-16
_audit_creation_method
;
  Olex2 1.1
  (compiled 2011.02.15 svn.r1672, GUI svn.r3494)
;
_cell_angle_alpha 81.267(6)
_cell_angle_beta 72.065(5)
_cell_angle_gamma 67.840(7)
_cell_formula_units_Z 2
_cell_length_a 10.9788(7)
_cell_length_b 12.8555(11)
_cell_length_c 16.3875(10)
_cell_measurement_reflns_used 29348
_cell_measurement_temperature 110.0
_cell_measurement_theta_max 32.0824
_cell_measurement_theta_min 2.8573
_cell_volume 2036.3(3)
_computing_cell_refinement
;
CrysAlisPro, Agilent Technologies,
Version 1.171.34.49 (release 20-01-2011 CrysAlis171 .NET)
(compiled Jan 20 2011,15:58:25)
;
_computing_data_collection
;
CrysAlisPro, Agilent Technologies,
Version 1.171.34.49 (release 20-01-2011 CrysAlis171 .NET)
(compiled Jan 20 2011,15:58:25)
;
_computing_data_reduction
;
CrysAlisPro, Agilent Technologies,
Version 1.171.34.49 (release 20-01-2011 CrysAlis171 .NET)
(compiled Jan 20 2011,15:58:25)
;
_computing_molecular_graphics
;
O. V. Dolomanov, L. J. Bourhis, R. J. Gildea, J. A. K. Howard and H. Puschmann,
OLEX2: a complete structure solution, refinement and analysis program.
J. Appl. Cryst. (2009). 42, 339-341.
;
_computing_publication_material
;
O. V. Dolomanov, L. J. Bourhis, R. J. Gildea, J. A. K. Howard and H. Puschmann,
OLEX2: a complete structure solution, refinement and analysis program.
J. Appl. Cryst. (2009). 42, 339-341.
;
_computing_structure_refinement 'SHELXL-97 (Sheldrick, 1997)'
_computing_structure_solution 'SHELXS-97 (Sheldrick, 1990)'
_diffrn_ambient_temperature 110.0
_diffrn_detector_area_resol_mean 16.1450
_diffrn_measured_fraction_theta_full 0.9987
_diffrn_measured_fraction_theta_max 0.918
_diffrn_measurement_details
;
  1 omega  -86.00  -53.00   1.0000    8.0000
omega____ theta____ kappa____ phi______ frames
    -      -25.0110  132.0000   96.0000 33

  2 omega    5.00   89.00   1.0000    8.0000
omega____ theta____ kappa____ phi______ frames
    -       26.4172   77.0000   30.0000 84

  3 omega  -43.00  -15.00   1.0000    8.0000
omega____ theta____ kappa____ phi______ frames
    -       26.4172  -77.0000  150.0000 28

  4 omega  -43.00   49.00   1.0000    8.0000
omega____ theta____ kappa____ phi______ frames
    -       26.4172  -77.0000 -180.0000 92

  5 omega   71.00   98.00   1.0000    8.0000
omega____ theta____ kappa____ phi______ frames
    -       26.4172   37.0000 -150.0000 27

  6 omega   -3.00   89.00   1.0000    8.0000
omega____ theta____ kappa____ phi______ frames
    -       26.4172   77.0000  -60.0000 92

  7 omega   46.00   91.00   1.0000    8.0000
omega____ theta____ kappa____ phi______ frames
    -       26.4172 -177.0000 -163.0000 45

  8 omega  -43.00    5.00   1.0000    8.0000
omega____ theta____ kappa____ phi______ frames
    -       26.4172  -77.0000  -90.0000 48

  9 omega   -7.00   77.00   1.0000    8.0000
omega____ theta____ kappa____ phi______ frames
    -       26.4172 -114.0000  -26.0000 84

 10 omega  -46.00   52.00   1.0000    8.0000
omega____ theta____ kappa____ phi______ frames
    -       26.4172  -37.0000   30.0000 98

 11 omega   -4.00   97.00   1.0000    8.0000
omega____ theta____ kappa____ phi______ frames
    -       26.4172   77.0000 -120.0000 101

 12 omega  -46.00   52.00   1.0000    8.0000
omega____ theta____ kappa____ phi______ frames
    -       26.4172  -37.0000  120.0000 98

 13 omega  -44.00   23.00   1.0000    8.0000
omega____ theta____ kappa____ phi______ frames
    -       26.4172  -77.0000   30.0000 67

 14 omega    1.00   99.00   1.0000    8.0000
omega____ theta____ kappa____ phi______ frames
    -       26.4172   37.0000 -180.0000 98
;
_diffrn_measurement_device_type 'SuperNova, Single source at offset), Eos'
_diffrn_measurement_method '\w scans'
_diffrn_orient_matrix_UB_11 0.0317728000
_diffrn_orient_matrix_UB_12 0.0151694000
_diffrn_orient_matrix_UB_13 -0.0423873000
_diffrn_orient_matrix_UB_21 0.0048724000
_diffrn_orient_matrix_UB_22 -0.0509723000
_diffrn_orient_matrix_UB_23 -0.0146799000
_diffrn_orient_matrix_UB_31 -0.0649528000
_diffrn_orient_matrix_UB_32 0.0270183000
_diffrn_orient_matrix_UB_33 -0.0079308000
_diffrn_radiation_monochromator mirror
_diffrn_radiation_type 'Mo K\a'
_diffrn_radiation_wavelength 0.7107
_diffrn_reflns_av_R_equivalents 0.0324
_diffrn_reflns_av_unetI/netI 0.0315
_diffrn_reflns_limit_h_max 16
_diffrn_reflns_limit_h_min -16
_diffrn_reflns_limit_k_max 19
_diffrn_reflns_limit_k_min -19
_diffrn_reflns_limit_l_max 23
_diffrn_reflns_limit_l_min -24
_diffrn_reflns_number 48274
_diffrn_reflns_theta_full 30.01
_diffrn_reflns_theta_max 32.19
_diffrn_reflns_theta_min 2.86
_diffrn_source 'SuperNova (Mo) X-ray Source'
_exptl_absorpt_coefficient_mu 0.520
_exptl_absorpt_correction_T_max 0.983
_exptl_absorpt_correction_T_min 0.933
_exptl_absorpt_correction_type analytical
_exptl_absorpt_process_details
;
CrysAlisPro, Agilent Technologies,
Version 1.171.34.49 (release 20-01-2011 CrysAlis171 .NET)
(compiled Jan 20 2011,15:58:25)
Analytical numeric absorption correction using a multifaceted crystal
model based on expressions derived by R.C. Clark & J.S. Reid.
(Clark, R. C. & Reid, J. S. (1995). Acta Cryst. A51, 887-897)
;
_exptl_crystal_colour 'clear dark orange'
_exptl_crystal_colour_lustre clear
_exptl_crystal_colour_modifier dark
_exptl_crystal_colour_primary orange
_exptl_crystal_density_diffrn 1.474
_exptl_crystal_density_method 'not measured'
_exptl_crystal_description plate
_exptl_crystal_F_000 924
_exptl_crystal_size_max 0.3619
_exptl_crystal_size_mid 0.1883
_exptl_crystal_size_min 0.0682
_refine_diff_density_max 0.560
_refine_diff_density_min -0.579
_refine_diff_density_rms 0.071
_refine_ls_extinction_method none
_refine_ls_goodness_of_fit_ref 1.039
_refine_ls_hydrogen_treatment constr
_refine_ls_matrix_type full
_refine_ls_number_parameters 532
_refine_ls_number_reflns 13186
_refine_ls_number_restraints 0
_refine_ls_restrained_S_all 1.039
_refine_ls_R_factor_all 0.0340
_refine_ls_R_factor_gt 0.0287
_refine_ls_shift/su_max 0.001
_refine_ls_shift/su_mean 0.000
_refine_ls_structure_factor_coef Fsqd
_refine_ls_weighting_details 'calc w=1/[\s^2^(Fo^2^)+(0.0229P)^2^+1.5057P] where P=(Fo^2^+2Fc^2^)/3'
_refine_ls_weighting_scheme calc
_refine_ls_wR_factor_gt 0.0656
_refine_ls_wR_factor_ref 0.0688
_reflns_number_gt 11887
_reflns_number_total 13186
_reflns_threshold_expression >2sigma(I)
_cod_data_source_file om500114u_si_005.cif
_cod_data_source_block Compound3f
_cod_depositor_comments 'Adding full bibliography for 4082916.cif.'
_cod_original_cell_volume 2036.3(2)
_cod_database_code 4082916
_chemical_oxdiff_formula 'C50 H38 F2 O4 P2 Ru1'
_reflns_odcompleteness_completeness 99.87
_reflns_odcompleteness_iscentric 1
_reflns_odcompleteness_theta 30.01

loop_
_space_group_symop_id
_space_group_symop_operation_xyz
1 'x, y, z'
2 '-x, -y, -z'

loop_
_atom_site_label
_atom_site_type_symbol
_atom_site_fract_x
_atom_site_fract_y
_atom_site_fract_z
_atom_site_U_iso_or_equiv
_atom_site_adp_type
_atom_site_occupancy
_atom_site_symmetry_multiplicity
_atom_site_calc_flag
_atom_site_refinement_flags
C1 C 0.24577(14) 0.80554(12) 0.54485(9) 0.0148(2) Uani 1 1 d .
C2 C 0.24780(15) 0.82891(12) 0.45299(9) 0.0161(3) Uani 1 1 d .
C3 C 0.37303(16) 0.80591(13) 0.39060(9) 0.0215(3) Uani 1 1 d .
H3 H 0.4559 0.7740 0.4069 0.026 Uiso 1 1 calc R
C4 C 0.37631(19) 0.82981(14) 0.30454(10) 0.0268(3) Uani 1 1 d .
H4 H 0.4608 0.8160 0.2614 0.032 Uiso 1 1 calc R
C5 C 0.2538(2) 0.87418(14) 0.28319(10) 0.0276(4) Uani 1 1 d .
C6 C 0.12883(19) 0.90038(15) 0.34298(11) 0.0283(3) Uani 1 1 d .
H6 H 0.0464 0.9327 0.3262 0.034 Uiso 1 1 calc R
C7 C 0.12689(17) 0.87794(14) 0.42941(10) 0.0235(3) Uani 1 1 d .
H7 H 0.0419 0.8965 0.4724 0.028 Uiso 1 1 calc R
C8 C 0.18353(14) 0.98216(11) 0.75918(9) 0.0140(2) Uani 1 1 d .
C9 C 0.12901(14) 1.08834(12) 0.80477(9) 0.0162(3) Uani 1 1 d .
C10 C 0.15502(16) 1.18360(13) 0.76267(10) 0.0210(3) Uani 1 1 d .
H10 H 0.2039 1.1818 0.7036 0.025 Uiso 1 1 calc R
C11 C 0.10954(18) 1.28125(13) 0.80697(11) 0.0250(3) Uani 1 1 d .
H11 H 0.1263 1.3469 0.7791 0.030 Uiso 1 1 calc R
C12 C 0.03960(18) 1.27997(13) 0.89243(11) 0.0250(3) Uani 1 1 d .
C13 C 0.0123(2) 1.18763(14) 0.93621(11) 0.0316(4) Uani 1 1 d .
H13 H -0.0359 1.1900 0.9954 0.038 Uiso 1 1 calc R
C14 C 0.05744(18) 1.09079(13) 0.89122(10) 0.0267(3) Uani 1 1 d .
H14 H 0.0393 1.0259 0.9196 0.032 Uiso 1 1 calc R
C15 C 0.44771(14) 0.83512(11) 0.82069(9) 0.0140(2) Uani 1 1 d .
C16 C 0.46353(16) 0.93965(12) 0.80821(10) 0.0195(3) Uani 1 1 d .
H16 H 0.4986 0.9662 0.7518 0.023 Uiso 1 1 calc R
C17 C 0.42822(17) 1.00527(13) 0.87799(11) 0.0247(3) Uani 1 1 d .
H17 H 0.4403 1.0759 0.8688 0.030 Uiso 1 1 calc R
C18 C 0.37567(17) 0.96851(14) 0.96053(10) 0.0245(3) Uani 1 1 d .
H18 H 0.3507 1.0141 1.0077 0.029 Uiso 1 1 calc R
C19 C 0.35970(16) 0.86480(14) 0.97384(10) 0.0219(3) Uani 1 1 d .
H19 H 0.3244 0.8388 1.0303 0.026 Uiso 1 1 calc R
C20 C 0.39543(15) 0.79896(13) 0.90447(9) 0.0179(3) Uani 1 1 d .
H20 H 0.3841 0.7280 0.9142 0.022 Uiso 1 1 calc R
C21 C 0.59223(14) 0.80447(12) 0.64272(9) 0.0149(2) Uani 1 1 d .
C22 C 0.56024(14) 0.85516(12) 0.56688(9) 0.0167(3) Uani 1 1 d .
H22 H 0.4729 0.8672 0.5602 0.020 Uiso 1 1 calc R
C23 C 0.65511(16) 0.88837(13) 0.50076(9) 0.0204(3) Uani 1 1 d .
H23 H 0.6331 0.9211 0.4488 0.024 Uiso 1 1 calc R
C24 C 0.78020(17) 0.87399(16) 0.51053(10) 0.0268(3) Uani 1 1 d .
H24 H 0.8439 0.8982 0.4658 0.032 Uiso 1 1 calc R
C25 C 0.81396(18) 0.82382(17) 0.58619(11) 0.0317(4) Uani 1 1 d .
H25 H 0.9007 0.8137 0.5929 0.038 Uiso 1 1 calc R
C26 C 0.72067(16) 0.78867(15) 0.65163(10) 0.0239(3) Uani 1 1 d .
H26 H 0.7443 0.7537 0.7027 0.029 Uiso 1 1 calc R
C27 C 0.58570(13) 0.61347(11) 0.74516(9) 0.0138(2) Uani 1 1 d .
C28 C 0.65993(15) 0.58100(13) 0.80564(9) 0.0204(3) Uani 1 1 d .
H28 H 0.6419 0.6313 0.8484 0.025 Uiso 1 1 calc R
C29 C 0.76074(17) 0.47476(14) 0.80353(10) 0.0258(3) Uani 1 1 d .
H29 H 0.8117 0.4534 0.8447 0.031 Uiso 1 1 calc R
C30 C 0.78754(16) 0.40005(13) 0.74229(11) 0.0247(3) Uani 1 1 d .
H30 H 0.8556 0.3274 0.7419 0.030 Uiso 1 1 calc R
C31 C 0.71453(16) 0.43173(13) 0.68155(11) 0.0242(3) Uani 1 1 d .
H31 H 0.7330 0.3811 0.6390 0.029 Uiso 1 1 calc R
C32 C 0.61427(15) 0.53778(13) 0.68305(10) 0.0195(3) Uani 1 1 d .
H32 H 0.5645 0.5591 0.6413 0.023 Uiso 1 1 calc R
C33 C 0.03597(13) 0.69304(12) 0.80807(9) 0.0143(2) Uani 1 1 d .
C34 C -0.01209(15) 0.62476(13) 0.87499(10) 0.0195(3) Uani 1 1 d .
H34 H 0.0486 0.5528 0.8873 0.023 Uiso 1 1 calc R
C35 C -0.14782(16) 0.66115(15) 0.92363(10) 0.0239(3) Uani 1 1 d .
H35 H -0.1794 0.6143 0.9692 0.029 Uiso 1 1 calc R
C36 C -0.23694(15) 0.76566(14) 0.90556(10) 0.0229(3) Uani 1 1 d .
H36 H -0.3297 0.7907 0.9389 0.027 Uiso 1 1 calc R
C37 C -0.19107(15) 0.83353(13) 0.83909(11) 0.0226(3) Uani 1 1 d .
H37 H -0.2527 0.9049 0.8266 0.027 Uiso 1 1 calc R
C38 C -0.05500(14) 0.79805(12) 0.79025(10) 0.0185(3) Uani 1 1 d .
H38 H -0.0241 0.8454 0.7448 0.022 Uiso 1 1 calc R
C39 C 0.21030(14) 0.55728(11) 0.66522(9) 0.0150(2) Uani 1 1 d .
C40 C 0.33215(15) 0.49793(13) 0.60609(9) 0.0194(3) Uani 1 1 d .
H40 H 0.4158 0.5039 0.6060 0.023 Uiso 1 1 calc R
C41 C 0.33176(16) 0.43047(13) 0.54757(10) 0.0225(3) Uani 1 1 d .
H41 H 0.4155 0.3887 0.5092 0.027 Uiso 1 1 calc R
C42 C 0.20985(18) 0.42373(14) 0.54476(10) 0.0252(3) Uani 1 1 d .
H42 H 0.2099 0.3777 0.5045 0.030 Uiso 1 1 calc R
C43 C 0.08823(17) 0.48454(15) 0.60106(11) 0.0255(3) Uani 1 1 d .
H43 H 0.0043 0.4816 0.5985 0.031 Uiso 1 1 calc R
C44 C 0.08844(15) 0.55015(13) 0.66151(10) 0.0207(3) Uani 1 1 d .
H44 H 0.0046 0.5904 0.7006 0.025 Uiso 1 1 calc R
C45 C 0.29738(14) 0.54485(12) 0.81848(9) 0.0151(2) Uani 1 1 d .
C46 C 0.27948(15) 0.58958(13) 0.89588(9) 0.0185(3) Uani 1 1 d .
H46 H 0.2221 0.6655 0.9070 0.022 Uiso 1 1 calc R
C47 C 0.34421(17) 0.52482(14) 0.95641(10) 0.0222(3) Uani 1 1 d .
H47 H 0.3312 0.5563 1.0086 0.027 Uiso 1 1 calc R
C48 C 0.42793(17) 0.41395(14) 0.94065(10) 0.0244(3) Uani 1 1 d .
H48 H 0.4734 0.3696 0.9817 0.029 Uiso 1 1 calc R
C49 C 0.44522(17) 0.36809(14) 0.86541(11) 0.0265(3) Uani 1 1 d .
H49 H 0.5018 0.2918 0.8551 0.032 Uiso 1 1 calc R
C50 C 0.38021(16) 0.43296(13) 0.80399(10) 0.0226(3) Uani 1 1 d .
H50 H 0.3926 0.4006 0.7523 0.027 Uiso 1 1 calc R
F1 F 0.25774(14) 0.89343(10) 0.19867(6) 0.0407(3) Uani 1 1 d .
F2 F -0.00674(13) 1.37574(8) 0.93559(7) 0.0352(3) Uani 1 1 d .
O1 O 0.35657(10) 0.74579(9) 0.56413(6) 0.01522(19) Uani 1 1 d .
O2 O 0.13869(10) 0.84834(9) 0.60477(6) 0.01669(19) Uani 1 1 d .
O3 O 0.25648(10) 0.97471(8) 0.68168(6) 0.01627(19) Uani 1 1 d .
O4 O 0.16066(10) 0.89517(8) 0.79870(6) 0.01464(18) Uani 1 1 d .
P1 P 0.47003(3) 0.75622(3) 0.72936(2) 0.01169(6) Uani 1 1 d .
P2 P 0.21449(3) 0.64434(3) 0.74253(2) 0.01231(6) Uani 1 1 d .
Ru1 Ru 0.275136(10) 0.795035(9) 0.691987(6) 0.01119(3) Uani 1 1 d .

loop_
_atom_site_aniso_label
_atom_site_aniso_U_11
_atom_site_aniso_U_22
_atom_site_aniso_U_33
_atom_site_aniso_U_23
_atom_site_aniso_U_13
_atom_site_aniso_U_12
C1 0.0149(6) 0.0173(6) 0.0136(6) -0.0011(5) -0.0038(5) -0.0070(5)
C2 0.0192(6) 0.0169(6) 0.0130(6) -0.0008(5) -0.0046(5) -0.0070(5)
C3 0.0213(7) 0.0230(7) 0.0161(6) -0.0015(5) -0.0026(5) -0.0051(6)
C4 0.0331(9) 0.0237(8) 0.0155(7) -0.0012(6) 0.0006(6) -0.0069(7)
C5 0.0478(10) 0.0201(7) 0.0133(6) 0.0019(5) -0.0104(7) -0.0095(7)
C6 0.0332(9) 0.0313(9) 0.0227(8) 0.0032(6) -0.0163(7) -0.0086(7)
C7 0.0222(7) 0.0305(8) 0.0190(7) 0.0013(6) -0.0068(6) -0.0106(6)
C8 0.0124(6) 0.0142(6) 0.0143(6) -0.0004(5) -0.0043(5) -0.0029(5)
C9 0.0159(6) 0.0131(6) 0.0174(6) -0.0021(5) -0.0040(5) -0.0026(5)
C10 0.0242(7) 0.0170(7) 0.0199(7) 0.0002(5) -0.0056(6) -0.0062(6)
C11 0.0311(8) 0.0149(7) 0.0288(8) 0.0003(6) -0.0101(7) -0.0069(6)
C12 0.0313(8) 0.0148(7) 0.0262(8) -0.0057(6) -0.0120(7) -0.0001(6)
C13 0.0429(10) 0.0207(8) 0.0207(7) -0.0056(6) 0.0007(7) -0.0053(7)
C14 0.0346(9) 0.0165(7) 0.0201(7) -0.0029(5) 0.0016(6) -0.0059(6)
C15 0.0134(6) 0.0151(6) 0.0142(6) -0.0022(5) -0.0044(5) -0.0045(5)
C16 0.0217(7) 0.0178(7) 0.0199(7) -0.0010(5) -0.0058(5) -0.0079(6)
C17 0.0293(8) 0.0192(7) 0.0287(8) -0.0053(6) -0.0084(6) -0.0100(6)
C18 0.0235(7) 0.0264(8) 0.0236(7) -0.0116(6) -0.0071(6) -0.0042(6)
C19 0.0208(7) 0.0280(8) 0.0151(6) -0.0043(5) -0.0039(5) -0.0060(6)
C20 0.0194(6) 0.0203(7) 0.0148(6) -0.0010(5) -0.0043(5) -0.0079(5)
C21 0.0143(6) 0.0169(6) 0.0132(6) 0.0003(5) -0.0018(5) -0.0069(5)
C22 0.0150(6) 0.0188(6) 0.0158(6) 0.0013(5) -0.0038(5) -0.0066(5)
C23 0.0201(7) 0.0235(7) 0.0160(6) 0.0047(5) -0.0040(5) -0.0086(6)
C24 0.0217(7) 0.0386(9) 0.0211(7) 0.0080(6) -0.0027(6) -0.0177(7)
C25 0.0201(7) 0.0522(11) 0.0275(8) 0.0141(8) -0.0100(6) -0.0210(8)
C26 0.0186(7) 0.0361(9) 0.0200(7) 0.0077(6) -0.0079(6) -0.0141(6)
C27 0.0115(5) 0.0145(6) 0.0144(6) 0.0002(5) -0.0025(5) -0.0046(5)
C28 0.0197(7) 0.0215(7) 0.0173(6) -0.0026(5) -0.0073(5) -0.0018(6)
C29 0.0222(7) 0.0267(8) 0.0219(7) 0.0019(6) -0.0089(6) -0.0004(6)
C30 0.0185(7) 0.0175(7) 0.0318(8) -0.0006(6) -0.0049(6) -0.0013(6)
C31 0.0198(7) 0.0198(7) 0.0319(8) -0.0099(6) -0.0036(6) -0.0051(6)
C32 0.0165(6) 0.0202(7) 0.0229(7) -0.0042(5) -0.0067(5) -0.0055(5)
C33 0.0110(5) 0.0168(6) 0.0145(6) -0.0035(5) -0.0008(5) -0.0052(5)
C34 0.0147(6) 0.0216(7) 0.0214(7) 0.0008(5) -0.0028(5) -0.0079(5)
C35 0.0181(7) 0.0316(8) 0.0222(7) -0.0012(6) 0.0008(6) -0.0138(6)
C36 0.0130(6) 0.0285(8) 0.0265(7) -0.0110(6) 0.0019(5) -0.0086(6)
C37 0.0131(6) 0.0207(7) 0.0312(8) -0.0067(6) -0.0028(6) -0.0032(5)
C38 0.0137(6) 0.0189(7) 0.0214(7) -0.0020(5) -0.0028(5) -0.0053(5)
C39 0.0153(6) 0.0142(6) 0.0149(6) -0.0016(5) -0.0036(5) -0.0046(5)
C40 0.0159(6) 0.0226(7) 0.0185(6) -0.0047(5) -0.0035(5) -0.0049(5)
C41 0.0216(7) 0.0232(7) 0.0187(7) -0.0061(6) -0.0043(6) -0.0026(6)
C42 0.0317(8) 0.0248(8) 0.0219(7) -0.0070(6) -0.0076(6) -0.0106(7)
C43 0.0235(7) 0.0336(9) 0.0249(8) -0.0078(6) -0.0061(6) -0.0141(7)
C44 0.0170(6) 0.0252(7) 0.0209(7) -0.0057(6) -0.0029(5) -0.0085(6)
C45 0.0127(6) 0.0168(6) 0.0150(6) 0.0019(5) -0.0026(5) -0.0064(5)
C46 0.0192(7) 0.0206(7) 0.0173(6) -0.0002(5) -0.0045(5) -0.0093(5)
C47 0.0264(8) 0.0291(8) 0.0162(6) 0.0030(6) -0.0070(6) -0.0157(6)
C48 0.0246(8) 0.0289(8) 0.0216(7) 0.0090(6) -0.0100(6) -0.0125(6)
C49 0.0254(8) 0.0204(7) 0.0266(8) 0.0022(6) -0.0080(6) -0.0010(6)
C50 0.0241(7) 0.0198(7) 0.0192(7) -0.0017(5) -0.0058(6) -0.0022(6)
F1 0.0662(8) 0.0351(6) 0.0152(4) 0.0041(4) -0.0154(5) -0.0103(6)
F2 0.0526(7) 0.0164(5) 0.0328(5) -0.0093(4) -0.0141(5) -0.0029(5)
O1 0.0127(4) 0.0193(5) 0.0123(4) -0.0021(4) -0.0031(3) -0.0040(4)
O2 0.0117(4) 0.0229(5) 0.0132(4) -0.0019(4) -0.0026(4) -0.0037(4)
O3 0.0170(5) 0.0163(5) 0.0132(4) -0.0005(3) -0.0013(4) -0.0056(4)
O4 0.0146(4) 0.0140(4) 0.0129(4) -0.0011(3) -0.0006(3) -0.0048(4)
P1 0.01167(14) 0.01317(15) 0.01020(14) -0.00025(11) -0.00273(11) -0.00461(12)
P2 0.01042(14) 0.01323(15) 0.01211(14) -0.00161(11) -0.00181(11) -0.00346(12)
Ru1 0.01001(5) 0.01243(5) 0.01010(5) -0.00069(3) -0.00217(3) -0.00319(4)

loop_
_atom_type_symbol
_atom_type_description
_atom_type_scat_dispersion_real
_atom_type_scat_dispersion_imag
_atom_type_scat_source
C C 0.0033 0.0016 'International Tables Vol C Tables 4.2.6.8 and 6.1.1.4'
H H 0.0000 0.0000 'International Tables Vol C Tables 4.2.6.8 and 6.1.1.4'
F F 0.0171 0.0103 'International Tables Vol C Tables 4.2.6.8 and 6.1.1.4'
O O 0.0106 0.0060 'International Tables Vol C Tables 4.2.6.8 and 6.1.1.4'
P P 0.1023 0.0942 'International Tables Vol C Tables 4.2.6.8 and 6.1.1.4'
Ru Ru -1.2594 0.8363 'International Tables Vol C Tables 4.2.6.8 and 6.1.1.4'

loop_
_exptl_crystal_face_index_h
_exptl_crystal_face_index_k
_exptl_crystal_face_index_l
_exptl_crystal_face_perp_dist
_exptl_oxdiff_crystal_face_indexfrac_h
_exptl_oxdiff_crystal_face_indexfrac_k
_exptl_oxdiff_crystal_face_indexfrac_l
_exptl_oxdiff_crystal_face_x
_exptl_oxdiff_crystal_face_y
_exptl_oxdiff_crystal_face_z
0 0 -1 0.0311 0.0000 -0.0000 -1.0000 0.0423 0.0147 0.0079
0 0 1 0.0371 0.0000 0.0000 1.0000 -0.0423 -0.0147 -0.0079
1 0 1 0.1587 1.0000 0.0000 1.0000 -0.0105 -0.0098 -0.0729
-1 0 -1 0.1587 -1.0000 -0.0000 -1.0000 0.0105 0.0098 0.0729
0 -1 0 0.0942 -0.0000 -1.0000 -0.0000 -0.0153 0.0509 -0.0271
0 1 0 0.0942 0.0000 1.0000 0.0000 0.0153 -0.0509 0.0271
-1 -1 0 0.1444 -1.0000 -1.0000 0.0000 -0.0471 0.0460 0.0379
1 1 0 0.1504 1.0000 1.0000 0.0000 0.0471 -0.0460 -0.0379
-2 -3 -1 0.1330 -2.0000 -3.0000 -1.0000 -0.0671 0.1576 0.0567
1 3 2 0.1000 1.0000 3.0000 2.0000 -0.0069 -0.1772 0.0004
1 4 -2 0.0883 1.0000 4.0000 -2.0000 0.1775 -0.1692 0.0592
0 -1 -1 0.0788 0.0000 -1.0000 -1.0000 0.0270 0.0656 -0.0191
-1 2 0 0.1188 -1.0000 2.0000 0.0000 -0.0012 -0.1067 0.1191

loop_
_geom_angle_atom_site_label_1
_geom_angle_atom_site_label_2
_geom_angle_atom_site_label_3
_geom_angle
C2 C1 Ru1 166.59(10)
O1 C1 C2 119.05(12)
O1 C1 Ru1 56.84(7)
O2 C1 C2 121.90(13)
O2 C1 O1 118.93(12)
O2 C1 Ru1 62.98(7)
C3 C2 C1 119.24(13)
C7 C2 C1 120.61(13)
C7 C2 C3 120.08(14)
C2 C3 H3 120.1
C4 C3 C2 119.83(15)
C4 C3 H3 120.1
C3 C4 H4 120.8
C5 C4 C3 118.44(15)
C5 C4 H4 120.8
C6 C5 C4 123.23(15)
F1 C5 C4 118.18(16)
F1 C5 C6 118.59(17)
C5 C6 H6 121.1
C5 C6 C7 117.73(16)
C7 C6 H6 121.1
C2 C7 C6 120.60(15)
C2 C7 H7 119.7
C6 C7 H7 119.7
C9 C8 Ru1 175.99(10)
O3 C8 C9 121.36(12)
O3 C8 O4 118.82(12)
O3 C8 Ru1 62.26(7)
O4 C8 C9 119.79(12)
O4 C8 Ru1 56.56(7)
C10 C9 C8 120.36(13)
C14 C9 C8 119.50(13)
C14 C9 C10 120.06(14)
C9 C10 H10 119.9
C11 C10 C9 120.10(14)
C11 C10 H10 119.9
C10 C11 H11 121.0
C12 C11 C10 117.97(15)
C12 C11 H11 121.0
C13 C12 C11 123.62(15)
F2 C12 C11 118.13(15)
F2 C12 C13 118.24(15)
C12 C13 H13 121.0
C12 C13 C14 117.92(15)
C14 C13 H13 121.0
C9 C14 H14 119.8
C13 C14 C9 120.32(15)
C13 C14 H14 119.8
C16 C15 C20 118.22(13)
C16 C15 P1 121.13(11)
C20 C15 P1 120.03(11)
C15 C16 H16 119.8
C17 C16 C15 120.38(14)
C17 C16 H16 119.8
C16 C17 H17 119.7
C18 C17 C16 120.65(15)
C18 C17 H17 119.7
C17 C18 H18 120.2
C17 C18 C19 119.55(14)
C19 C18 H18 120.2
C18 C19 H19 120.0
C18 C19 C20 119.92(14)
C20 C19 H19 120.0
C15 C20 H20 119.4
C19 C20 C15 121.26(14)
C19 C20 H20 119.4
C22 C21 C26 118.79(13)
C22 C21 P1 121.17(11)
C26 C21 P1 120.03(11)
C21 C22 H22 119.7
C23 C22 C21 120.63(13)
C23 C22 H22 119.7
C22 C23 H23 119.9
C24 C23 C22 120.18(14)
C24 C23 H23 119.9
C23 C24 H24 120.0
C23 C24 C25 120.04(14)
C25 C24 H24 120.0
C24 C25 H25 120.0
C26 C25 C24 119.96(15)
C26 C25 H25 120.0
C21 C26 H26 119.8
C25 C26 C21 120.38(14)
C25 C26 H26 119.8
C28 C27 C32 118.80(13)
C28 C27 P1 124.82(11)
C32 C27 P1 115.71(11)
C27 C28 H28 120.0
C27 C28 C29 120.00(14)
C29 C28 H28 120.0
C28 C29 H29 119.6
C30 C29 C28 120.81(15)
C30 C29 H29 119.6
C29 C30 H30 120.2
C29 C30 C31 119.63(15)
C31 C30 H30 120.2
C30 C31 H31 120.1
C30 C31 C32 119.83(15)
C32 C31 H31 120.1
C27 C32 H32 119.5
C31 C32 C27 120.92(14)
C31 C32 H32 119.5
C34 C33 P2 120.76(11)
C38 C33 C34 118.90(13)
C38 C33 P2 120.32(11)
C33 C34 H34 119.7
C35 C34 C33 120.63(14)
C35 C34 H34 119.7
C34 C35 H35 120.0
C36 C35 C34 119.94(15)
C36 C35 H35 120.0
C35 C36 H36 120.0
C37 C36 C35 120.02(14)
C37 C36 H36 120.0
C36 C37 H37 119.8
C36 C37 C38 120.47(15)
C38 C37 H37 119.8
C33 C38 H38 120.0
C37 C38 C33 120.05(14)
C37 C38 H38 120.0
C40 C39 P2 119.63(11)
C44 C39 C40 118.29(13)
C44 C39 P2 122.06(11)
C39 C40 H40 119.7
C41 C40 C39 120.67(14)
C41 C40 H40 119.7
C40 C41 H41 119.8
C42 C41 C40 120.44(14)
C42 C41 H41 119.8
C41 C42 H42 120.2
C43 C42 C41 119.50(14)
C43 C42 H42 120.2
C42 C43 H43 119.9
C42 C43 C44 120.28(15)
C44 C43 H43 119.9
C39 C44 C43 120.76(14)
C39 C44 H44 119.6
C43 C44 H44 119.6
C46 C45 P2 115.40(11)
C50 C45 C46 118.55(13)
C50 C45 P2 125.97(11)
C45 C46 H46 119.5
C47 C46 C45 121.02(14)
C47 C46 H46 119.5
C46 C47 H47 120.1
C46 C47 C48 119.83(15)
C48 C47 H47 120.1
C47 C48 H48 120.0
C49 C48 C47 119.95(15)
C49 C48 H48 120.0
C48 C49 H49 119.7
C48 C49 C50 120.53(15)
C50 C49 H49 119.7
C45 C50 C49 120.10(15)
C45 C50 H50 119.9
C49 C50 H50 119.9
C1 O1 Ru1 92.60(8)
C1 O2 Ru1 86.62(8)
C8 O3 Ru1 87.37(8)
C8 O4 Ru1 92.99(8)
C15 P1 C21 102.31(6)
C15 P1 Ru1 113.73(5)
C21 P1 Ru1 109.99(5)
C27 P1 C15 106.26(6)
C27 P1 C21 97.88(6)
C27 P1 Ru1 123.63(5)
C33 P2 Ru1 108.40(5)
C39 P2 C33 102.14(6)
C39 P2 Ru1 118.21(5)
C45 P2 C33 100.77(6)
C45 P2 C39 105.32(6)
C45 P2 Ru1 119.31(5)
C1 Ru1 C8 114.10(5)
O1 Ru1 C1 30.56(4)
O1 Ru1 C8 132.99(4)
O1 Ru1 O2 60.65(4)
O1 Ru1 O3 103.57(4)
O1 Ru1 P1 100.26(3)
O1 Ru1 P2 94.92(3)
O2 Ru1 C1 30.40(4)
O2 Ru1 C8 95.22(4)
O2 Ru1 P1 156.57(3)
O2 Ru1 P2 91.98(3)
O3 Ru1 C1 91.92(4)
O3 Ru1 C8 30.38(4)
O3 Ru1 O2 85.14(4)
O3 Ru1 P1 86.74(3)
O3 Ru1 P2 156.79(3)
O4 Ru1 C1 132.21(4)
O4 Ru1 C8 30.45(4)
O4 Ru1 O1 160.43(4)
O4 Ru1 O2 104.03(4)
O4 Ru1 O3 60.83(4)
O4 Ru1 P1 91.00(3)
O4 Ru1 P2 97.88(3)
P1 Ru1 C1 128.38(3)
P1 Ru1 C8 88.70(3)
P2 Ru1 C1 97.19(3)
P2 Ru1 C8 127.79(3)
P2 Ru1 P1 103.828(14)

loop_
_geom_bond_atom_site_label_1
_geom_bond_atom_site_label_2
_geom_bond_distance
C1 C2 1.4847(19)
C1 O1 1.2757(17)
C1 O2 1.2705(16)
C1 Ru1 2.5065(14)
C2 C3 1.394(2)
C2 C7 1.385(2)
C3 H3 0.9500
C3 C4 1.389(2)
C4 H4 0.9500
C4 C5 1.381(3)
C5 C6 1.371(3)
C5 F1 1.3596(18)
C6 H6 0.9500
C6 C7 1.397(2)
C7 H7 0.9500
C8 C9 1.4825(19)
C8 O3 1.2713(16)
C8 O4 1.2746(16)
C8 Ru1 2.5115(14)
C9 C10 1.394(2)
C9 C14 1.391(2)
C10 H10 0.9500
C10 C11 1.390(2)
C11 H11 0.9500
C11 C12 1.375(2)
C12 C13 1.375(2)
C12 F2 1.3584(17)
C13 H13 0.9500
C13 C14 1.388(2)
C14 H14 0.9500
C15 C16 1.396(2)
C15 C20 1.3974(19)
C15 P1 1.8375(14)
C16 H16 0.9500
C16 C17 1.394(2)
C17 H17 0.9500
C17 C18 1.384(2)
C18 H18 0.9500
C18 C19 1.386(2)
C19 H19 0.9500
C19 C20 1.389(2)
C20 H20 0.9500
C21 C22 1.3940(19)
C21 C26 1.397(2)
C21 P1 1.8406(14)
C22 H22 0.9500
C22 C23 1.3932(19)
C23 H23 0.9500
C23 C24 1.371(2)
C24 H24 0.9500
C24 C25 1.397(2)
C25 H25 0.9500
C25 C26 1.389(2)
C26 H26 0.9500
C27 C28 1.391(2)
C27 C32 1.398(2)
C27 P1 1.8296(14)
C28 H28 0.9500
C28 C29 1.393(2)
C29 H29 0.9500
C29 C30 1.383(2)
C30 H30 0.9500
C30 C31 1.386(2)
C31 H31 0.9500
C31 C32 1.390(2)
C32 H32 0.9500
C33 C34 1.397(2)
C33 C38 1.396(2)
C33 P2 1.8355(13)
C34 H34 0.9500
C34 C35 1.389(2)
C35 H35 0.9500
C35 C36 1.384(2)
C36 H36 0.9500
C36 C37 1.381(2)
C37 H37 0.9500
C37 C38 1.393(2)
C38 H38 0.9500
C39 C40 1.4025(19)
C39 C44 1.395(2)
C39 P2 1.8344(14)
C40 H40 0.9500
C40 C41 1.389(2)
C41 H41 0.9500
C41 C42 1.388(2)
C42 H42 0.9500
C42 C43 1.385(2)
C43 H43 0.9500
C43 C44 1.396(2)
C44 H44 0.9500
C45 C46 1.400(2)
C45 C50 1.391(2)
C45 P2 1.8301(14)
C46 H46 0.9500
C46 C47 1.385(2)
C47 H47 0.9500
C47 C48 1.386(2)
C48 H48 0.9500
C48 C49 1.377(2)
C49 H49 0.9500
C49 C50 1.399(2)
C50 H50 0.9500
O1 Ru1 2.1005(10)
O2 Ru1 2.2368(10)
O3 Ru1 2.2252(10)
O4 Ru1 2.0986(10)
P1 Ru1 2.2609(4)
P2 Ru1 2.2424(4)

loop_
_geom_torsion_atom_site_label_1
_geom_torsion_atom_site_label_2
_geom_torsion_atom_site_label_3
_geom_torsion_atom_site_label_4
_geom_torsion
C1 C2 C3 C4 -178.51(14)
C1 C2 C7 C6 179.71(15)
C1 O1 Ru1 C8 -61.27(10)
C1 O1 Ru1 O2 6.31(8)
C1 O1 Ru1 O3 -70.05(8)
C1 O1 Ru1 O4 -34.96(16)
C1 O1 Ru1 P1 -159.15(8)
C1 O1 Ru1 P2 95.82(8)
C1 O2 Ru1 C8 130.89(8)
C1 O2 Ru1 O1 -6.34(8)
C1 O2 Ru1 O3 102.20(8)
C1 O2 Ru1 O4 160.50(8)
C1 O2 Ru1 P1 32.07(13)
C1 O2 Ru1 P2 -100.87(8)
C2 C1 O1 Ru1 165.08(11)
C2 C1 O2 Ru1 -165.64(12)
C2 C1 Ru1 C8 59.2(4)
C2 C1 Ru1 O1 -76.1(4)
C2 C1 Ru1 O2 114.8(5)
C2 C1 Ru1 O3 37.8(4)
C2 C1 Ru1 O4 88.8(4)
C2 C1 Ru1 P1 -49.6(5)
C2 C1 Ru1 P2 -163.6(4)
C2 C3 C4 C5 -1.2(2)
C3 C2 C7 C6 2.8(2)
C3 C4 C5 C6 2.9(3)
C3 C4 C5 F1 -177.55(15)
C4 C5 C6 C7 -1.7(3)
C5 C6 C7 C2 -1.2(3)
C7 C2 C3 C4 -1.5(2)
C8 C9 C10 C11 -176.74(14)
C8 C9 C14 C13 176.35(16)
C8 O3 Ru1 C1 138.67(8)
C8 O3 Ru1 O1 167.23(8)
C8 O3 Ru1 O2 109.01(8)
C8 O3 Ru1 O4 -0.03(8)
C8 O3 Ru1 P1 -92.99(8)
C8 O3 Ru1 P2 25.34(13)
C8 O4 Ru1 C1 -62.93(10)
C8 O4 Ru1 O1 -39.77(16)
C8 O4 Ru1 O2 -76.11(8)
C8 O4 Ru1 O3 0.03(8)
C8 O4 Ru1 P1 85.73(8)
C8 O4 Ru1 P2 -170.16(8)
C9 C8 O3 Ru1 178.00(12)
C9 C8 O4 Ru1 -178.03(11)
C9 C10 C11 C12 0.2(2)
C10 C9 C14 C13 -0.4(3)
C10 C11 C12 C13 0.0(3)
C10 C11 C12 F2 -179.04(15)
C11 C12 C13 C14 -0.4(3)
C12 C13 C14 C9 0.6(3)
C14 C9 C10 C11 0.0(2)
C15 C16 C17 C18 -0.7(2)
C15 P1 Ru1 C1 144.32(6)
C15 P1 Ru1 C8 24.12(6)
C15 P1 Ru1 O1 157.67(6)
C15 P1 Ru1 O2 124.28(8)
C15 P1 Ru1 O3 54.46(6)
C15 P1 Ru1 O4 -6.24(6)
C15 P1 Ru1 P2 -104.61(5)
C16 C15 C20 C19 0.1(2)
C16 C15 P1 C21 28.33(13)
C16 C15 P1 C27 130.45(12)
C16 C15 P1 Ru1 -90.22(12)
C16 C17 C18 C19 0.8(3)
C17 C18 C19 C20 -0.5(2)
C18 C19 C20 C15 0.0(2)
C20 C15 C16 C17 0.2(2)
C20 C15 P1 C21 -160.85(12)
C20 C15 P1 C27 -58.74(13)
C20 C15 P1 Ru1 80.59(12)
C21 C22 C23 C24 -1.6(2)
C21 P1 Ru1 C1 30.27(6)
C21 P1 Ru1 C8 -89.93(6)
C21 P1 Ru1 O1 43.62(6)
C21 P1 Ru1 O2 10.23(9)
C21 P1 Ru1 O3 -59.59(5)
C21 P1 Ru1 O4 -120.30(6)
C21 P1 Ru1 P2 141.34(5)
C22 C21 C26 C25 0.5(2)
C22 C21 P1 C15 -122.06(12)
C22 C21 P1 C27 129.31(12)
C22 C21 P1 Ru1 -0.89(13)
C22 C23 C24 C25 1.3(3)
C23 C24 C25 C26 -0.1(3)
C24 C25 C26 C21 -0.8(3)
C26 C21 C22 C23 0.7(2)
C26 C21 P1 C15 59.14(14)
C26 C21 P1 C27 -49.49(14)
C26 C21 P1 Ru1 -179.68(11)
C27 C28 C29 C30 -0.6(3)
C27 P1 Ru1 C1 -84.39(7)
C27 P1 Ru1 C8 155.41(6)
C27 P1 Ru1 O1 -71.05(6)
C27 P1 Ru1 O2 -104.44(9)
C27 P1 Ru1 O3 -174.26(6)
C27 P1 Ru1 O4 125.04(6)
C27 P1 Ru1 P2 26.67(5)
C28 C27 C32 C31 0.2(2)
C28 C27 P1 C15 -11.03(14)
C28 C27 P1 C21 94.30(13)
C28 C27 P1 Ru1 -145.26(11)
C28 C29 C30 C31 0.9(3)
C29 C30 C31 C32 -0.6(2)
C30 C31 C32 C27 0.0(2)
C32 C27 C28 C29 0.1(2)
C32 C27 P1 C15 178.59(11)
C32 C27 P1 C21 -76.08(12)
C32 C27 P1 Ru1 44.36(12)
C33 C34 C35 C36 0.4(2)
C33 P2 Ru1 C1 -99.65(6)
C33 P2 Ru1 C8 28.57(6)
C33 P2 Ru1 O1 -130.30(6)
C33 P2 Ru1 O2 -69.60(5)
C33 P2 Ru1 O3 12.67(9)
C33 P2 Ru1 O4 34.86(6)
C33 P2 Ru1 P1 127.85(5)
C34 C33 C38 C37 0.3(2)
C34 C33 P2 C39 81.88(13)
C34 C33 P2 C45 -26.54(13)
C34 C33 P2 Ru1 -152.59(11)
C34 C35 C36 C37 0.2(2)
C35 C36 C37 C38 -0.5(2)
C36 C37 C38 C33 0.3(2)
C38 C33 C34 C35 -0.7(2)
C38 C33 P2 C39 -96.41(12)
C38 C33 P2 C45 155.16(12)
C38 C33 P2 Ru1 29.12(13)
C39 C40 C41 C42 2.2(2)
C39 P2 Ru1 C1 15.82(6)
C39 P2 Ru1 C8 144.04(6)
C39 P2 Ru1 O1 -14.83(6)
C39 P2 Ru1 O2 45.87(6)
C39 P2 Ru1 O3 128.14(9)
C39 P2 Ru1 O4 150.33(6)
C39 P2 Ru1 P1 -116.68(5)
C40 C39 C44 C43 0.7(2)
C40 C39 P2 C33 -175.91(12)
C40 C39 P2 C45 -71.01(13)
C40 C39 P2 Ru1 65.29(13)
C40 C41 C42 C43 -0.2(3)
C41 C42 C43 C44 -1.5(3)
C42 C43 C44 C39 1.2(3)
C44 C39 C40 C41 -2.4(2)
C44 C39 P2 C33 5.85(14)
C44 C39 P2 C45 110.75(13)
C44 C39 P2 Ru1 -112.96(12)
C45 C46 C47 C48 -0.1(2)
C45 P2 Ru1 C1 145.98(6)
C45 P2 Ru1 C8 -85.80(7)
C45 P2 Ru1 O1 115.33(6)
C45 P2 Ru1 O2 176.04(6)
C45 P2 Ru1 O3 -101.69(9)
C45 P2 Ru1 O4 -79.50(6)
C45 P2 Ru1 P1 13.49(5)
C46 C45 C50 C49 -1.0(2)
C46 C45 P2 C33 -57.49(12)
C46 C45 P2 C39 -163.40(11)
C46 C45 P2 Ru1 60.88(12)
C46 C47 C48 C49 -0.8(2)
C47 C48 C49 C50 0.8(3)
C48 C49 C50 C45 0.1(3)
C50 C45 C46 C47 1.0(2)
C50 C45 P2 C33 125.96(14)
C50 C45 P2 C39 20.05(15)
C50 C45 P2 Ru1 -115.66(13)
F1 C5 C6 C7 178.77(15)
F2 C12 C13 C14 178.64(17)
O1 C1 C2 C3 -13.3(2)
O1 C1 C2 C7 169.78(14)
O1 C1 O2 Ru1 10.43(13)
O1 C1 Ru1 C8 135.36(8)
O1 C1 Ru1 O2 -169.09(13)
O1 C1 Ru1 O3 113.90(8)
O1 C1 Ru1 O4 164.98(7)
O1 C1 Ru1 P1 26.54(10)
O1 C1 Ru1 P2 -87.50(8)
O2 C1 C2 C3 162.80(14)
O2 C1 C2 C7 -14.2(2)
O2 C1 O1 Ru1 -11.11(13)
O2 C1 Ru1 C8 -55.55(9)
O2 C1 Ru1 O1 169.09(13)
O2 C1 Ru1 O3 -77.01(8)
O2 C1 Ru1 O4 -25.93(10)
O2 C1 Ru1 P1 -164.37(6)
O2 C1 Ru1 P2 81.59(8)
O3 C8 C9 C10 1.1(2)
O3 C8 C9 C14 -175.68(15)
O3 C8 O4 Ru1 -0.04(13)
O3 C8 Ru1 C1 -46.31(9)
O3 C8 Ru1 O1 -17.08(10)
O3 C8 Ru1 O2 -71.08(8)
O3 C8 Ru1 O4 179.96(13)
O3 C8 Ru1 P1 85.77(8)
O3 C8 Ru1 P2 -167.68(6)
O4 C8 C9 C10 179.04(13)
O4 C8 C9 C14 2.3(2)
O4 C8 O3 Ru1 0.04(13)
O4 C8 Ru1 C1 133.73(8)
O4 C8 Ru1 O1 162.97(7)
O4 C8 Ru1 O2 108.96(8)
O4 C8 Ru1 O3 -179.96(13)
O4 C8 Ru1 P1 -94.19(8)
O4 C8 Ru1 P2 12.37(10)
P1 C15 C16 C17 171.20(12)
P1 C15 C20 C19 -170.98(12)
P1 C21 C22 C23 -178.12(11)
P1 C21 C26 C25 179.35(15)
P1 C27 C28 C29 -170.03(12)
P1 C27 C32 C31 171.22(12)
P2 C33 C34 C35 -178.98(12)
P2 C33 C38 C37 178.64(12)
P2 C39 C40 C41 179.28(12)
P2 C39 C44 C43 178.99(13)
P2 C45 C46 C47 -175.82(12)
P2 C45 C50 C49 175.47(13)
Ru1 C1 C2 C3 55.1(5)
Ru1 C1 C2 C7 -121.8(4)
